data_4086108
loop_
_publ_author_name
'Stateman, Leah M.'
'Ferrence, Gregory M.'
'Lash, Timothy D.'

_publ_section_title
;
 Rhodium(III) Azuliporphyrins
;
_journal_issue 15
_journal_name_full Organometallics
_journal_page_first 3842
_journal_paper_doi 10.1021/acs.organomet.5b00433
_journal_volume 34
_journal_year 2015
_chemical_formula_moiety 'C48 H52 N3 Rh1'
_chemical_formula_sum 'C48 H52 N3 Rh'
_chemical_formula_weight 773.83
_space_group_IT_number 14
_symmetry_cell_setting monoclinic
_symmetry_space_group_name_Hall '-P 2ybc'
_symmetry_space_group_name_H-M 'P 1 21/c 1'
_atom_sites_solution_hydrogens geom
_atom_sites_solution_primary iterative
_atom_sites_solution_secondary iterative
_audit_creation_date 2015-05-17T22:43:59-00:00
_audit_creation_method 'WinGX routine CIF_UPDATE'
_cell_angle_alpha 90
_cell_angle_beta 93.386(2)
_cell_angle_gamma 90
_cell_formula_units_Z 4
_cell_length_a 12.8866(4)
_cell_length_b 16.1050(4)
_cell_length_c 18.2293(5)
_cell_measurement_reflns_used 9940
_cell_measurement_temperature 100(2)
_cell_measurement_theta_max 31.04
_cell_measurement_theta_min 2.24
_cell_volume 3776.68(18)
_computing_cell_refinement 'APEX2 & SAINT (Bruker, 2013)'
_computing_data_collection 'APEX2 (Bruker, 2014)'
_computing_data_reduction SAINT
_computing_molecular_graphics
;
ORTEP-3 for Windows (Farrugia, 2012) and 
<i>Mercury CSD</i> (Macrae et al., 2008)
;
_computing_publication_material
;
<i>WinGX</i> (Farrugia, 1999) and <i>publCIF</i> (Westrip, 2008)
;
_computing_structure_refinement 'SHELXL-2014/7 (Sheldrick, 2014)'
_computing_structure_solution 'SUPERFLIP (Palatinus & Chapuis, 2007)'
_diffrn_ambient_temperature 100(2)
_diffrn_measured_fraction_theta_full 1
_diffrn_measured_fraction_theta_max 0.962
_diffrn_measurement_device_type 'Bruker APEX-II CCD diffractometer'
_diffrn_measurement_method '\f and \w scans'
_diffrn_radiation_monochromator graphite
_diffrn_radiation_probe x-ray
_diffrn_radiation_source 'sealed tube'
_diffrn_radiation_type MoK\a
_diffrn_radiation_wavelength 0.71073
_diffrn_reflns_av_R_equivalents 0.0529
_diffrn_reflns_av_unetI/netI 0.0323
_diffrn_reflns_Laue_measured_fraction_full 1
_diffrn_reflns_Laue_measured_fraction_max 0.962
_diffrn_reflns_limit_h_max 19
_diffrn_reflns_limit_h_min -19
_diffrn_reflns_limit_k_max 23
_diffrn_reflns_limit_k_min -24
_diffrn_reflns_limit_l_max 27
_diffrn_reflns_limit_l_min -27
_diffrn_reflns_number 117884
_diffrn_reflns_point_group_measured_fraction_full 1
_diffrn_reflns_point_group_measured_fraction_max 0.962
_diffrn_reflns_theta_full 25.242
_diffrn_reflns_theta_max 32.203
_diffrn_reflns_theta_min 1.689
_diffrn_standards_decay_% 0
_diffrn_standards_number 0
_exptl_absorpt_coefficient_mu 0.491
_exptl_absorpt_correction_T_max 0.7464
_exptl_absorpt_correction_T_min 0.6954
_exptl_absorpt_correction_type multi-scan
_exptl_absorpt_process_details 'Apex2 v2014.7-1 (Bruker, 2014)'
_exptl_crystal_colour brown
_exptl_crystal_density_diffrn 1.361
_exptl_crystal_density_method 'not measured'
_exptl_crystal_description block
_exptl_crystal_F_000 1624
_exptl_crystal_size_max 0.129
_exptl_crystal_size_mid 0.127
_exptl_crystal_size_min 0.105
_refine_diff_density_max 0.702
_refine_diff_density_min -0.367
_refine_diff_density_rms 0.082
_refine_ls_extinction_method none
_refine_ls_goodness_of_fit_ref 1.046
_refine_ls_hydrogen_treatment constr
_refine_ls_matrix_type full
_refine_ls_number_constraints 0
_refine_ls_number_parameters 495
_refine_ls_number_reflns 12826
_refine_ls_number_restraints 18
_refine_ls_restrained_S_all 1.046
_refine_ls_R_factor_all 0.0453
_refine_ls_R_factor_gt 0.0309
_refine_ls_shift/su_max 0.003
_refine_ls_shift/su_mean 0
_refine_ls_structure_factor_coef Fsqd
_refine_ls_weighting_details 'w=1/[\s^2^(Fo^2^)+(0.0348P)^2^+2.3419P] where P=(Fo^2^+2Fc^2^)/3'
_refine_ls_weighting_scheme calc
_refine_ls_wR_factor_ref 0.0776
_reflns_number_gt 10507
_reflns_number_total 12826
_reflns_threshold_expression 'I > 2\s(I)'
_cod_data_source_file om5b00433_si_002.cif
_cod_data_source_block shelx
_cod_depositor_comments 'Adding full bibliography for 4086108--4086110.cif.'
_cod_original_sg_symbol_H-M 'P 21/c'
_cod_original_formula_sum 'C48 H52 N3 Rh1'
_cod_database_code 4086108

loop_
_symmetry_equiv_pos_as_xyz
'x, y, z'
'-x, y+1/2, -z+1/2'
'-x, -y, -z'
'x, -y-1/2, z-1/2'

loop_
_atom_site_label
_atom_site_fract_x
_atom_site_fract_y
_atom_site_fract_z
_atom_site_U_iso_or_equiv
_atom_site_adp_type
_atom_site_calc_flag
_atom_site_occupancy
_atom_site_disorder_assembly
_atom_site_disorder_group
_atom_site_type_symbol
Rh1 0.53467(2) 0.98185(2) 0.09057(2) 0.00949(3) Uani d 1 . . Rh
C21 0.44502(11) 0.90087(9) 0.03565(8) 0.0114(2) Uani d 1 . . C
N22 0.66301(9) 0.91601(7) 0.06719(7) 0.0116(2) Uani d 1 . . N
N23 0.62981(9) 1.06916(7) 0.14517(7) 0.0114(2) Uani d 1 . . N
N24 0.40800(9) 1.04808(8) 0.11627(7) 0.0118(2) Uani d 1 . . N
C25 0.51217(13) 0.90665(10) 0.18024(8) 0.0164(3) Uani d 0.918(3) A 1 C
H25C 0.4368 0.8962 0.1829 0.02 Uiso calc 0.918(3) A 1 H
H25D 0.5465 0.8525 0.1728 0.02 Uiso calc 0.918(3) A 1 H
C26 0.55341(15) 0.94273(16) 0.25157(11) 0.0165(4) Uani d 0.918(3) A 1 C
C27 0.48796(16) 0.98616(12) 0.29679(10) 0.0185(3) Uani d 0.918(3) A 1 C
H27 0.4171 0.9937 0.2806 0.022 Uiso calc 0.918(3) A 1 H
C28 0.52304(18) 1.01890(12) 0.36489(11) 0.0224(4) Uani d 0.918(3) A 1 C
C29 0.62656(18) 1.00702(13) 0.38811(11) 0.0273(4) Uani d 0.918(3) A 1 C
H29 0.6519 1.0283 0.4344 0.033 Uiso calc 0.918(3) A 1 H
C30 0.69327(18) 0.96451(14) 0.34466(11) 0.0274(4) Uani d 0.918(3) A 1 C
H30 0.7639 0.9567 0.3613 0.033 Uiso calc 0.918(3) A 1 H
C31 0.65733(17) 0.93311(13) 0.27666(11) 0.0209(4) Uani d 0.918(3) A 1 C
H31 0.704 0.9048 0.2469 0.025 Uiso calc 0.918(3) A 1 H
C32 0.45155(18) 1.06712(14) 0.41156(11) 0.0308(5) Uani d 0.918(3) A 1 C
H32A 0.4503 1.0411 0.4601 0.046 Uiso calc 0.918(3) A 1 H
H32B 0.3812 1.0672 0.3879 0.046 Uiso calc 0.918(3) A 1 H
H32C 0.4766 1.1244 0.417 0.046 Uiso calc 0.918(3) A 1 H
C25B 0.51217(13) 0.90665(10) 0.18024(8) 0.0164(3) Uani d 0.082(3) A 2 C
H25E 0.4407 0.8838 0.1754 0.02 Uiso calc 0.082(3) A 2 H
H25F 0.5611 0.8593 0.1795 0.02 Uiso calc 0.082(3) A 2 H
C26B 0.5267(16) 0.949(2) 0.2510(12) 0.0165(4) Uani d 0.082(3) A 2 C
C27B 0.6234(15) 0.9456(15) 0.2849(10) 0.0185(3) Uani d 0.082(3) A 2 C
H27B 0.6782 0.9206 0.2601 0.022 Uiso calc 0.082(3) A 2 H
C28B 0.6449(15) 0.9784(14) 0.3558(10) 0.0224(4) Uani d 0.082(3) A 2 C
C29B 0.5625(17) 1.0157(16) 0.3856(11) 0.0273(4) Uani d 0.082(3) A 2 C
H29B 0.5732 1.039 0.4334 0.033 Uiso calc 0.082(3) A 2 H
C30B 0.4649(17) 1.0222(14) 0.3513(10) 0.0274(4) Uani d 0.082(3) A 2 C
H30B 0.4118 1.0519 0.374 0.033 Uiso calc 0.082(3) A 2 H
C31B 0.4446(16) 0.9852(14) 0.2838(10) 0.0209(4) Uani d 0.082(3) A 2 C
H31B 0.3766 0.985 0.2607 0.025 Uiso calc 0.082(3) A 2 H
C32B 0.7542(15) 0.9768(15) 0.3867(11) 0.0308(5) Uani d 0.082(3) A 2 C
H32D 0.781 1.0337 0.3906 0.046 Uiso calc 0.082(3) A 2 H
H32E 0.7968 0.9444 0.3544 0.046 Uiso calc 0.082(3) A 2 H
H32F 0.7568 0.9514 0.4356 0.046 Uiso calc 0.082(3) A 2 H
C1 0.33403(11) 0.89988(9) 0.03036(8) 0.0118(3) Uani d 1 . . C
C2 0.29770(11) 0.82555(9) -0.00668(8) 0.0127(3) Uani d 1 . . C
C2A 0.19462(12) 0.80300(10) -0.02080(9) 0.0170(3) Uani d 1 . . C
H2A 0.1453 0.8434 -0.0077 0.02 Uiso calc 1 . . H
C2B 0.15185(12) 0.73023(10) -0.05123(9) 0.0196(3) Uani d 1 . . C
H2B 0.078 0.7287 -0.0543 0.024 Uiso calc 1 . . H
C2C 0.19915(13) 0.65947(10) -0.07785(9) 0.0182(3) Uani d 1 . . C
C2D 0.13090(13) 0.58564(11) -0.10582(10) 0.0228(3) Uani d 1 . . C
C2E 0.01495(15) 0.60588(14) -0.11180(16) 0.0445(6) Uani d 1 . . C
H2E1 0.0024 0.6527 -0.1455 0.067 Uiso calc 1 . . H
H2E2 -0.024 0.5573 -0.1306 0.067 Uiso calc 1 . . H
H2E3 -0.008 0.6206 -0.0632 0.067 Uiso calc 1 . . H
C2F 0.16078(16) 0.55832(13) -0.18336(11) 0.0321(4) Uani d 1 . . C
H2F1 0.235 0.5447 -0.1819 0.048 Uiso calc 1 . . H
H2F2 0.12 0.5093 -0.1989 0.048 Uiso calc 1 . . H
H2F3 0.1462 0.6037 -0.2183 0.048 Uiso calc 1 . . H
C2G 0.1491(2) 0.51213(13) -0.05277(13) 0.0396(5) Uani d 1 . . C
H2G1 0.2234 0.4986 -0.0485 0.059 Uiso calc 1 . . H
H2G2 0.1258 0.5271 -0.0043 0.059 Uiso calc 1 . . H
H2G3 0.1098 0.4638 -0.0717 0.059 Uiso calc 1 . . H
C3 0.38897(11) 0.77793(9) -0.02329(8) 0.0123(3) Uani d 1 . . C
C3A 0.38979(12) 0.69973(9) -0.05660(8) 0.0146(3) Uani d 1 . . C
H3A 0.4568 0.6783 -0.0648 0.018 Uiso calc 1 . . H
C3B 0.30744(13) 0.64874(10) -0.07949(9) 0.0176(3) Uani d 1 . . C
H3B 0.3277 0.5974 -0.0999 0.021 Uiso calc 1 . . H
C4 0.47792(11) 0.82452(9) 0.00348(8) 0.0118(2) Uani d 1 . . C
C5 0.58117(11) 0.79754(9) 0.00178(8) 0.0131(3) Uani d 1 . . C
H5 0.5933 0.746 -0.0215 0.016 Uiso calc 1 . . H
C6 0.66604(11) 0.84000(9) 0.03125(8) 0.0124(3) Uani d 1 . . C
C7 0.77283(12) 0.81210(9) 0.02927(9) 0.0150(3) Uani d 1 . . C
C7A 0.80555(13) 0.73202(10) -0.00407(10) 0.0219(3) Uani d 1 . . C
H7A1 0.8816 0.7279 -0.0002 0.033 Uiso calc 1 . . H
H7A2 0.7808 0.7303 -0.0559 0.033 Uiso calc 1 . . H
H7A3 0.7757 0.6854 0.0221 0.033 Uiso calc 1 . . H
C8 0.83342(12) 0.87125(9) 0.06356(8) 0.0149(3) Uani d 1 . . C
C8A 0.94963(12) 0.87140(11) 0.07625(10) 0.0209(3) Uani d 1 . . C
H8A1 0.9755 0.9286 0.0693 0.025 Uiso calc 1 . . H
H8A2 0.9799 0.8356 0.0389 0.025 Uiso calc 1 . . H
C8B 0.98728(17) 0.84123(16) 0.15198(13) 0.0400(5) Uani d 1 . . C
H8B1 1.0634 0.8429 0.1565 0.06 Uiso calc 1 . . H
H8B2 0.9592 0.8772 0.1894 0.06 Uiso calc 1 . . H
H8B3 0.9636 0.7841 0.1589 0.06 Uiso calc 1 . . H
C9 0.76403(11) 0.93562(9) 0.08778(8) 0.0129(3) Uani d 1 . . C
C10 0.79790(11) 1.00618(9) 0.12674(8) 0.0142(3) Uani d 1 . . C
H10 0.8709 1.0127 0.1353 0.017 Uiso calc 1 . . H
C11 0.73584(11) 1.06756(9) 0.15412(8) 0.0128(3) Uani d 1 . . C
C12 0.77286(12) 1.13905(9) 0.19757(8) 0.0143(3) Uani d 1 . . C
C12A 0.88428(12) 1.15792(10) 0.21919(10) 0.0205(3) Uani d 1 . . C
H12A 0.8914 1.2181 0.2293 0.025 Uiso calc 1 . . H
H12B 0.9272 1.1447 0.1774 0.025 Uiso calc 1 . . H
C12B 0.92565(16) 1.11001(14) 0.28621(13) 0.0362(5) Uani d 1 . . C
H12C 0.9986 1.1249 0.2976 0.054 Uiso calc 1 . . H
H12D 0.8847 1.1238 0.3281 0.054 Uiso calc 1 . . H
H12E 0.9205 1.0503 0.2762 0.054 Uiso calc 1 . . H
C13 0.68735(12) 1.18195(9) 0.21520(8) 0.0135(3) Uani d 1 . . C
C13A 0.68052(13) 1.25588(10) 0.26399(9) 0.0173(3) Uani d 1 . . C
H13A 0.6266 1.2943 0.2431 0.021 Uiso calc 1 . . H
H13B 0.7479 1.2856 0.2668 0.021 Uiso calc 1 . . H
C13B 0.65346(18) 1.22952(12) 0.34112(10) 0.0311(4) Uani d 1 . . C
H13C 0.6493 1.2788 0.3724 0.047 Uiso calc 1 . . H
H13D 0.5863 1.2008 0.3384 0.047 Uiso calc 1 . . H
H13E 0.7074 1.1921 0.362 0.047 Uiso calc 1 . . H
C14 0.59787(11) 1.13769(9) 0.18190(8) 0.0120(3) Uani d 1 . . C
C15 0.49526(11) 1.16103(9) 0.18672(8) 0.0129(3) Uani d 1 . . C
H15 0.4832 1.2108 0.2128 0.016 Uiso calc 1 . . H
C16 0.40763(11) 1.11919(9) 0.15731(8) 0.0122(3) Uani d 1 . . C
C17 0.30125(12) 1.14510(9) 0.16804(8) 0.0143(3) Uani d 1 . . C
C17A 0.27145(13) 1.22070(10) 0.20970(9) 0.0189(3) Uani d 1 . . C
H17A 0.2001 1.2374 0.1927 0.023 Uiso calc 1 . . H
H17B 0.3188 1.2667 0.1984 0.023 Uiso calc 1 . . H
C17B 0.27536(16) 1.20790(13) 0.29308(10) 0.0309(4) Uani d 1 . . C
H17C 0.2551 1.2594 0.317 0.046 Uiso calc 1 . . H
H17D 0.2273 1.1634 0.3049 0.046 Uiso calc 1 . . H
H17E 0.3462 1.1927 0.3107 0.046 Uiso calc 1 . . H
C18 0.23804(11) 1.08740(9) 0.13398(8) 0.0147(3) Uani d 1 . . C
C18A 0.12211(12) 1.08480(11) 0.12918(10) 0.0209(3) Uani d 1 . . C
H18A 0.0984 1.0373 0.1574 0.031 Uiso calc 1 . . H
H18B 0.0969 1.0791 0.0777 0.031 Uiso calc 1 . . H
H18C 0.0949 1.1363 0.1494 0.031 Uiso calc 1 . . H
C19 0.30457(11) 1.02682(9) 0.10154(8) 0.0127(3) Uani d 1 . . C
C20 0.26974(11) 0.95859(9) 0.06174(8) 0.0132(3) Uani d 1 . . C
H20 0.1967 0.9507 0.0551 0.016 Uiso calc 1 . . H

loop_
_atom_site_aniso_label
_atom_site_aniso_U_11
_atom_site_aniso_U_22
_atom_site_aniso_U_33
_atom_site_aniso_U_12
_atom_site_aniso_U_13
_atom_site_aniso_U_23
Rh1 0.00820(5) 0.00941(5) 0.01099(5) -0.00029(4) 0.00153(3) -0.00175(4)
C21 0.0112(6) 0.0115(6) 0.0118(6) -0.0006(5) 0.0014(5) -0.0011(5)
N22 0.0102(5) 0.0110(5) 0.0136(5) 0.0007(4) 0.0014(4) -0.0016(4)
N23 0.0100(5) 0.0121(5) 0.0121(5) -0.0002(4) 0.0008(4) -0.0012(4)
N24 0.0104(5) 0.0118(5) 0.0132(5) 0.0000(4) 0.0019(4) -0.0019(4)
C25 0.0195(7) 0.0147(7) 0.0152(7) -0.0020(6) 0.0028(6) 0.0008(5)
C26 0.0211(10) 0.0142(8) 0.0142(7) -0.0011(9) 0.0019(8) 0.0034(6)
C27 0.0205(9) 0.0193(8) 0.0159(8) -0.0021(7) 0.0037(7) 0.0028(6)
C28 0.0316(11) 0.0206(8) 0.0152(8) -0.0031(8) 0.0025(7) 0.0028(7)
C29 0.0356(12) 0.0298(10) 0.0159(8) -0.0064(9) -0.0029(8) 0.0016(8)
C30 0.0265(10) 0.0320(11) 0.0231(9) -0.0035(8) -0.0041(8) 0.0058(8)
C31 0.0221(9) 0.0208(9) 0.0199(8) 0.0012(7) 0.0018(7) 0.0040(7)
C32 0.0443(13) 0.0307(11) 0.0179(9) -0.0038(9) 0.0061(8) -0.0034(8)
C25B 0.0195(7) 0.0147(7) 0.0152(7) -0.0020(6) 0.0028(6) 0.0008(5)
C26B 0.0211(10) 0.0142(8) 0.0142(7) -0.0011(9) 0.0019(8) 0.0034(6)
C27B 0.0205(9) 0.0193(8) 0.0159(8) -0.0021(7) 0.0037(7) 0.0028(6)
C28B 0.0316(11) 0.0206(8) 0.0152(8) -0.0031(8) 0.0025(7) 0.0028(7)
C29B 0.0356(12) 0.0298(10) 0.0159(8) -0.0064(9) -0.0029(8) 0.0016(8)
C30B 0.0265(10) 0.0320(11) 0.0231(9) -0.0035(8) -0.0041(8) 0.0058(8)
C31B 0.0221(9) 0.0208(9) 0.0199(8) 0.0012(7) 0.0018(7) 0.0040(7)
C32B 0.0443(13) 0.0307(11) 0.0179(9) -0.0038(9) 0.0061(8) -0.0034(8)
C1 0.0104(6) 0.0122(6) 0.0128(6) -0.0009(5) 0.0013(5) -0.0018(5)
C2 0.0128(6) 0.0126(6) 0.0129(6) -0.0009(5) 0.0015(5) -0.0003(5)
C2A 0.0125(7) 0.0158(7) 0.0228(7) -0.0013(5) 0.0019(6) -0.0044(6)
C2B 0.0138(7) 0.0193(7) 0.0258(8) -0.0040(6) 0.0022(6) -0.0044(6)
C2C 0.0174(7) 0.0155(7) 0.0216(7) -0.0053(6) 0.0003(6) -0.0026(6)
C2D 0.0195(8) 0.0172(7) 0.0318(9) -0.0073(6) 0.0020(7) -0.0070(7)
C2E 0.0198(9) 0.0356(11) 0.0782(18) -0.0085(8) 0.0032(10) -0.0307(12)
C2F 0.0283(9) 0.0321(10) 0.0355(10) -0.0104(8) -0.0020(8) -0.0126(8)
C2G 0.0477(13) 0.0270(10) 0.0439(12) -0.0154(9) 0.0019(10) 0.0017(9)
C3 0.0133(6) 0.0121(6) 0.0115(6) -0.0013(5) 0.0012(5) 0.0002(5)
C3A 0.0145(7) 0.0135(6) 0.0160(7) -0.0005(5) 0.0015(5) -0.0015(5)
C3B 0.0197(7) 0.0133(6) 0.0199(7) -0.0020(6) 0.0016(6) -0.0040(6)
C4 0.0117(6) 0.0117(6) 0.0120(6) -0.0011(5) 0.0012(5) -0.0011(5)
C5 0.0136(6) 0.0117(6) 0.0142(6) 0.0008(5) 0.0021(5) -0.0022(5)
C6 0.0124(6) 0.0114(6) 0.0135(6) 0.0015(5) 0.0018(5) -0.0010(5)
C7 0.0132(7) 0.0143(6) 0.0174(7) 0.0027(5) 0.0012(5) -0.0015(5)
C7A 0.0164(7) 0.0176(7) 0.0317(9) 0.0056(6) 0.0007(6) -0.0084(7)
C8 0.0114(6) 0.0156(6) 0.0177(7) 0.0027(5) 0.0008(5) -0.0012(5)
C8A 0.0107(7) 0.0213(8) 0.0306(9) 0.0026(6) -0.0004(6) -0.0061(7)
C8B 0.0254(10) 0.0487(13) 0.0439(12) 0.0066(9) -0.0146(9) 0.0066(10)
C9 0.0110(6) 0.0135(6) 0.0142(6) 0.0007(5) 0.0010(5) -0.0003(5)
C10 0.0097(6) 0.0159(6) 0.0170(7) -0.0007(5) -0.0004(5) -0.0018(5)
C11 0.0114(6) 0.0131(6) 0.0139(6) -0.0009(5) 0.0001(5) -0.0004(5)
C12 0.0133(7) 0.0134(6) 0.0161(7) -0.0018(5) -0.0010(5) -0.0019(5)
C12A 0.0118(7) 0.0194(7) 0.0297(9) -0.0005(6) -0.0029(6) -0.0070(6)
C12B 0.0262(10) 0.0345(11) 0.0455(12) 0.0015(8) -0.0172(9) 0.0032(9)
C13 0.0137(6) 0.0132(6) 0.0135(6) -0.0011(5) -0.0007(5) -0.0017(5)
C13A 0.0183(7) 0.0147(7) 0.0187(7) -0.0007(6) -0.0008(6) -0.0052(6)
C13B 0.0506(12) 0.0250(9) 0.0174(8) 0.0082(8) -0.0002(8) -0.0051(7)
C14 0.0128(6) 0.0119(6) 0.0114(6) -0.0009(5) 0.0008(5) -0.0008(5)
C15 0.0138(6) 0.0120(6) 0.0131(6) 0.0004(5) 0.0016(5) -0.0029(5)
C16 0.0124(6) 0.0123(6) 0.0121(6) 0.0006(5) 0.0024(5) -0.0015(5)
C17 0.0129(6) 0.0145(6) 0.0157(7) 0.0020(5) 0.0031(5) -0.0030(5)
C17A 0.0154(7) 0.0183(7) 0.0234(8) 0.0028(6) 0.0036(6) -0.0084(6)
C17B 0.0358(10) 0.0340(10) 0.0235(9) 0.0025(8) 0.0081(8) -0.0118(8)
C18 0.0116(6) 0.0164(7) 0.0165(7) 0.0008(5) 0.0038(5) -0.0025(5)
C18A 0.0111(7) 0.0235(8) 0.0286(8) -0.0002(6) 0.0053(6) -0.0076(7)
C19 0.0104(6) 0.0131(6) 0.0149(6) 0.0007(5) 0.0023(5) -0.0005(5)
C20 0.0092(6) 0.0157(6) 0.0149(6) -0.0014(5) 0.0018(5) -0.0018(5)

loop_
_atom_type_symbol
_atom_type_description
_atom_type_scat_dispersion_real
_atom_type_scat_dispersion_imag
_atom_type_scat_source
C C 0.0033 0.0016 'International Tables Vol C Tables 4.2.6.8 and 6.1.1.4'
H H 0 0 'International Tables Vol C Tables 4.2.6.8 and 6.1.1.4'
N N 0.0061 0.0033 'International Tables Vol C Tables 4.2.6.8 and 6.1.1.4'
Rh Rh -1.1178 0.9187 'International Tables Vol C Tables 4.2.6.8 and 6.1.1.4'

loop_
_geom_angle_atom_site_label_1
_geom_angle_atom_site_label_2
_geom_angle_atom_site_label_3
_geom_angle
C21 Rh1 N24 90.56(5)
C21 Rh1 N22 90.46(5)
N24 Rh1 N22 178.68(5)
C21 Rh1 C25B 84.77(6)
N24 Rh1 C25B 88.46(6)
N22 Rh1 C25B 90.81(6)
C21 Rh1 C25 84.77(6)
N24 Rh1 C25 88.46(6)
N22 Rh1 C25 90.81(6)
C21 Rh1 N23 178.11(5)
N24 Rh1 N23 89.64(5)
N22 Rh1 N23 89.37(5)
C25B Rh1 N23 97.11(6)
C25 Rh1 N23 97.11(6)
C1 C21 C4 106.35(12)
C1 C21 Rh1 126.52(10)
C4 C21 Rh1 126.44(11)
C9 N22 C6 106.22(12)
C9 N22 Rh1 126.47(10)
C6 N22 Rh1 127.20(10)
C11 N23 C14 106.53(12)
C11 N23 Rh1 126.96(10)
C14 N23 Rh1 126.45(10)
C16 N24 C19 106.15(12)
C16 N24 Rh1 126.55(10)
C19 N24 Rh1 127.08(10)
C26 C25 Rh1 113.64(14)
C26 C25 H25C 108.8
Rh1 C25 H25C 108.8
C26 C25 H25D 108.8
Rh1 C25 H25D 108.8
H25C C25 H25D 107.7
C31 C26 C27 117.47(17)
C31 C26 C25 121.78(16)
C27 C26 C25 120.74(16)
C28 C27 C26 122.42(19)
C28 C27 H27 118.8
C26 C27 H27 118.8
C29 C28 C27 118.21(19)
C29 C28 C32 120.49(19)
C27 C28 C32 121.3(2)
C30 C29 C28 120.78(19)
C30 C29 H29 119.6
C28 C29 H29 119.6
C29 C30 C31 120.3(2)
C29 C30 H30 119.9
C31 C30 H30 119.9
C30 C31 C26 120.85(19)
C30 C31 H31 119.6
C26 C31 H31 119.6
C28 C32 H32A 109.5
C28 C32 H32B 109.5
H32A C32 H32B 109.5
C28 C32 H32C 109.5
H32A C32 H32C 109.5
H32B C32 H32C 109.5
C26B C25B Rh1 114.3(16)
C26B C25B H25E 108.7
Rh1 C25B H25E 108.7
C26B C25B H25F 108.7
Rh1 C25B H25F 108.7
H25E C25B H25F 107.6
C27B C26B C31B 121.6(15)
C27B C26B C25B 117.0(14)
C31B C26B C25B 121.3(14)
C26B C27B C28B 122.0(16)
C26B C27B H27B 119
C28B C27B H27B 119
C29B C28B C27B 114.7(15)
C29B C28B C32B 126.8(17)
C27B C28B C32B 118.2(16)
C28B C29B C30B 124.4(17)
C28B C29B H29B 117.8
C30B C29B H29B 117.8
C29B C30B C31B 119.6(18)
C29B C30B H30B 120.2
C31B C30B H30B 120.2
C26B C31B C30B 117.5(16)
C26B C31B H31B 121.2
C30B C31B H31B 121.2
C28B C32B H32D 109.5
C28B C32B H32E 109.5
H32D C32B H32E 109.5
C28B C32B H32F 109.5
H32D C32B H32F 109.5
H32E C32B H32F 109.5
C20 C1 C21 125.38(13)
C20 C1 C2 124.68(13)
C21 C1 C2 109.74(12)
C2A C2 C1 125.92(14)
C2A C2 C3 127.04(14)
C1 C2 C3 107.00(12)
C2 C2A C2B 130.18(15)
C2 C2A H2A 114.9
C2B C2A H2A 114.9
C2C C2B C2A 130.88(15)
C2C C2B H2B 114.6
C2A C2B H2B 114.6
C2B C2C C3B 124.22(14)
C2B C2C C2D 119.44(14)
C3B C2C C2D 116.32(14)
C2E C2D C2G 108.76(18)
C2E C2D C2C 113.22(15)
C2G C2D C2C 108.77(15)
C2E C2D C2F 106.86(17)
C2G C2D C2F 108.54(16)
C2C C2D C2F 110.57(14)
C2D C2E H2E1 109.5
C2D C2E H2E2 109.5
H2E1 C2E H2E2 109.5
C2D C2E H2E3 109.5
H2E1 C2E H2E3 109.5
H2E2 C2E H2E3 109.5
C2D C2F H2F1 109.5
C2D C2F H2F2 109.5
H2F1 C2F H2F2 109.5
C2D C2F H2F3 109.5
H2F1 C2F H2F3 109.5
H2F2 C2F H2F3 109.5
C2D C2G H2G1 109.5
C2D C2G H2G2 109.5
H2G1 C2G H2G2 109.5
C2D C2G H2G3 109.5
H2G1 C2G H2G3 109.5
H2G2 C2G H2G3 109.5
C3A C3 C4 126.41(14)
C3A C3 C2 126.42(13)
C4 C3 C2 107.13(12)
C3B C3A C3 129.70(14)
C3B C3A H3A 115.1
C3 C3A H3A 115.1
C3A C3B C2C 131.51(15)
C3A C3B H3B 114.2
C2C C3B H3B 114.2
C5 C4 C3 124.89(13)
C5 C4 C21 125.29(13)
C3 C4 C21 109.75(13)
C6 C5 C4 124.92(13)
C6 C5 H5 117.5
C4 C5 H5 117.5
C5 C6 N22 125.41(13)
C5 C6 C7 124.85(13)
N22 C6 C7 109.74(13)
C8 C7 C6 106.94(13)
C8 C7 C7A 128.48(14)
C6 C7 C7A 124.58(14)
C7 C7A H7A1 109.5
C7 C7A H7A2 109.5
H7A1 C7A H7A2 109.5
C7 C7A H7A3 109.5
H7A1 C7A H7A3 109.5
H7A2 C7A H7A3 109.5
C7 C8 C9 106.99(13)
C7 C8 C8A 127.74(14)
C9 C8 C8A 125.27(14)
C8 C8A C8B 113.73(15)
C8 C8A H8A1 108.8
C8B C8A H8A1 108.8
C8 C8A H8A2 108.8
C8B C8A H8A2 108.8
H8A1 C8A H8A2 107.7
C8A C8B H8B1 109.5
C8A C8B H8B2 109.5
H8B1 C8B H8B2 109.5
C8A C8B H8B3 109.5
H8B1 C8B H8B3 109.5
H8B2 C8B H8B3 109.5
N22 C9 C10 126.17(13)
N22 C9 C8 110.10(13)
C10 C9 C8 123.72(14)
C11 C10 C9 126.53(14)
C11 C10 H10 116.7
C9 C10 H10 116.7
N23 C11 C10 124.45(13)
N23 C11 C12 109.99(12)
C10 C11 C12 125.56(14)
C13 C12 C11 106.64(13)
C13 C12 C12A 127.92(14)
C11 C12 C12A 125.43(13)
C12 C12A C12B 113.27(15)
C12 C12A H12A 108.9
C12B C12A H12A 108.9
C12 C12A H12B 108.9
C12B C12A H12B 108.9
H12A C12A H12B 107.7
C12A C12B H12C 109.5
C12A C12B H12D 109.5
H12C C12B H12D 109.5
C12A C12B H12E 109.5
H12C C12B H12E 109.5
H12D C12B H12E 109.5
C12 C13 C14 106.63(13)
C12 C13 C13A 128.74(14)
C14 C13 C13A 124.44(13)
C13 C13A C13B 110.57(14)
C13 C13A H13A 109.5
C13B C13A H13A 109.5
C13 C13A H13B 109.5
C13B C13A H13B 109.5
H13A C13A H13B 108.1
C13A C13B H13C 109.5
C13A C13B H13D 109.5
H13C C13B H13D 109.5
C13A C13B H13E 109.5
H13C C13B H13E 109.5
H13D C13B H13E 109.5
N23 C14 C15 124.57(13)
N23 C14 C13 110.20(12)
C15 C14 C13 125.23(13)
C14 C15 C16 126.86(13)
C14 C15 H15 116.6
C16 C15 H15 116.6
N24 C16 C15 125.86(13)
N24 C16 C17 110.29(13)
C15 C16 C17 123.84(13)
C18 C17 C16 106.60(13)
C18 C17 C17A 128.47(14)
C16 C17 C17A 124.92(14)
C17 C17A C17B 113.56(14)
C17 C17A H17A 108.9
C17B C17A H17A 108.9
C17 C17A H17B 108.9
C17B C17A H17B 108.9
H17A C17A H17B 107.7
C17A C17B H17C 109.5
C17A C17B H17D 109.5
H17C C17B H17D 109.5
C17A C17B H17E 109.5
H17C C17B H17E 109.5
H17D C17B H17E 109.5
C17 C18 C19 107.07(13)
C17 C18 C18A 128.02(14)
C19 C18 C18A 124.91(14)
C18 C18A H18A 109.5
C18 C18A H18B 109.5
H18A C18A H18B 109.5
C18 C18A H18C 109.5
H18A C18A H18C 109.5
H18B C18A H18C 109.5
C20 C19 N24 125.35(13)
C20 C19 C18 124.77(14)
N24 C19 C18 109.88(12)
C19 C20 C1 124.83(14)
C19 C20 H20 117.6
C1 C20 H20 117.6

loop_
_geom_bond_atom_site_label_1
_geom_bond_atom_site_label_2
_geom_bond_distance
Rh1 C21 1.9752(14)
Rh1 N24 2.0278(12)
Rh1 N22 2.0309(12)
Rh1 C25B 2.0684(15)
Rh1 C25 2.0684(15)
Rh1 N23 2.0802(12)
C21 C1 1.428(2)
C21 C4 1.4369(19)
N22 C9 1.3704(18)
N22 C6 1.3901(18)
N23 C11 1.3667(18)
N23 C14 1.3670(18)
N24 C16 1.3681(18)
N24 C19 1.3869(18)
C25 C26 1.493(2)
C25 H25C 0.99
C25 H25D 0.99
C26 C31 1.398(3)
C26 C27 1.401(3)
C27 C28 1.399(3)
C27 H27 0.95
C28 C29 1.389(3)
C28 C32 1.506(3)
C29 C30 1.384(3)
C29 H29 0.95
C30 C31 1.393(3)
C30 H30 0.95
C31 H31 0.95
C32 H32A 0.98
C32 H32B 0.98
C32 H32C 0.98
C25B C26B 1.457(15)
C25B H25E 0.99
C25B H25F 0.99
C26B C27B 1.359(16)
C26B C31B 1.379(16)
C27B C28B 1.408(16)
C27B H27B 0.95
C28B C29B 1.361(17)
C28B C32B 1.487(17)
C29B C30B 1.375(17)
C29B H29B 0.95
C30B C31B 1.379(17)
C30B H30B 0.95
C31B H31B 0.95
C32B H32D 0.98
C32B H32E 0.98
C32B H32F 0.98
C1 C20 1.401(2)
C1 C2 1.439(2)
C2 C2A 1.386(2)
C2 C3 1.451(2)
C2A C2B 1.396(2)
C2A H2A 0.95
C2B C2C 1.393(2)
C2B H2B 0.95
C2C C3B 1.408(2)
C2C C2D 1.547(2)
C2D C2E 1.527(3)
C2D C2G 1.538(3)
C2D C2F 1.551(3)
C2E H2E1 0.98
C2E H2E2 0.98
C2E H2E3 0.98
C2F H2F1 0.98
C2F H2F2 0.98
C2F H2F3 0.98
C2G H2G1 0.98
C2G H2G2 0.98
C2G H2G3 0.98
C3 C3A 1.398(2)
C3 C4 1.432(2)
C3A C3B 1.387(2)
C3A H3A 0.95
C3B H3B 0.95
C4 C5 1.402(2)
C5 C6 1.372(2)
C5 H5 0.95
C6 C7 1.450(2)
C7 C8 1.360(2)
C7 C7A 1.497(2)
C7A H7A1 0.98
C7A H7A2 0.98
C7A H7A3 0.98
C8 C9 1.455(2)
C8 C8A 1.502(2)
C8A C8B 1.516(3)
C8A H8A1 0.99
C8A H8A2 0.99
C8B H8B1 0.98
C8B H8B2 0.98
C8B H8B3 0.98
C9 C10 1.396(2)
C10 C11 1.383(2)
C10 H10 0.95
C11 C12 1.461(2)
C12 C13 1.355(2)
C12 C12A 1.498(2)
C12A C12B 1.515(3)
C12A H12A 0.99
C12A H12B 0.99
C12B H12C 0.98
C12B H12D 0.98
C12B H12E 0.98
C13 C14 1.457(2)
C13 C13A 1.492(2)
C13A C13B 1.529(2)
C13A H13A 0.99
C13A H13B 0.99
C13B H13C 0.98
C13B H13D 0.98
C13B H13E 0.98
C14 C15 1.383(2)
C15 C16 1.395(2)
C15 H15 0.95
C16 C17 1.457(2)
C17 C18 1.361(2)
C17 C17A 1.497(2)
C17A C17B 1.532(3)
C17A H17A 0.99
C17A H17B 0.99
C17B H17C 0.98
C17B H17D 0.98
C17B H17E 0.98
C18 C19 1.448(2)
C18 C18A 1.492(2)
C18A H18A 0.98
C18A H18B 0.98
C18A H18C 0.98
C19 C20 1.377(2)
C20 H20 0.95

loop_
_geom_torsion_atom_site_label_1
_geom_torsion_atom_site_label_2
_geom_torsion_atom_site_label_3
_geom_torsion_atom_site_label_4
_geom_torsion
Rh1 C25 C26 C31 -85.3(2)
Rh1 C25 C26 C27 96.2(2)
C31 C26 C27 C28 -0.3(3)
C25 C26 C27 C28 178.23(19)
C26 C27 C28 C29 -0.4(3)
C26 C27 C28 C32 178.5(2)
C27 C28 C29 C30 0.5(3)
C32 C28 C29 C30 -178.42(19)
C28 C29 C30 C31 0.2(3)
C29 C30 C31 C26 -1.0(3)
C27 C26 C31 C30 1.1(3)
C25 C26 C31 C30 -177.5(2)
Rh1 C25B C26B C27B -92(3)
Rh1 C25B C26B C31B 92(3)
C31B C26B C27B C28B 1(5)
C25B C26B C27B C28B -175(2)
C26B C27B C28B C29B -2(4)
C26B C27B C28B C32B -176(3)
C27B C28B C29B C30B 0(4)
C32B C28B C29B C30B 173(2)
C28B C29B C30B C31B 4(4)
C27B C26B C31B C30B 3(5)
C25B C26B C31B C30B 179(3)
C29B C30B C31B C26B -5(4)
C4 C21 C1 C20 173.15(14)
Rh1 C21 C1 C20 2.2(2)
C4 C21 C1 C2 -1.88(16)
Rh1 C21 C1 C2 -172.80(10)
C20 C1 C2 C2A 4.0(2)
C21 C1 C2 C2A 179.09(15)
C20 C1 C2 C3 -173.65(14)
C21 C1 C2 C3 1.42(16)
C1 C2 C2A C2B -174.78(17)
C3 C2 C2A C2B 2.4(3)
C2 C2A C2B C2C -1.5(3)
C2A C2B C2C C3B -0.8(3)
C2A C2B C2C C2D 177.37(17)
C2B C2C C2D C2E 9.2(3)
C3B C2C C2D C2E -172.48(18)
C2B C2C C2D C2G -111.80(19)
C3B C2C C2D C2G 66.5(2)
C2B C2C C2D C2F 129.11(18)
C3B C2C C2D C2F -52.6(2)
C2A C2 C3 C3A -0.3(3)
C1 C2 C3 C3A 177.35(14)
C2A C2 C3 C4 -178.01(15)
C1 C2 C3 C4 -0.38(16)
C4 C3 C3A C3B 175.37(16)
C2 C3 C3A C3B -1.9(3)
C3 C3A C3B C2C 1.3(3)
C2B C2C C3B C3A 0.9(3)
C2D C2C C3B C3A -177.35(17)
C3A C3 C4 C5 -1.5(2)
C2 C3 C4 C5 176.24(14)
C3A C3 C4 C21 -178.52(14)
C2 C3 C4 C21 -0.79(16)
C1 C21 C4 C5 -175.37(14)
Rh1 C21 C4 C5 -4.4(2)
C1 C21 C4 C3 1.64(16)
Rh1 C21 C4 C3 172.57(10)
C3 C4 C5 C6 -176.00(14)
C21 C4 C5 C6 0.6(2)
C4 C5 C6 N22 0.0(2)
C4 C5 C6 C7 -179.82(15)
C9 N22 C6 C5 179.82(14)
Rh1 N22 C6 C5 3.4(2)
C9 N22 C6 C7 -0.37(16)
Rh1 N22 C6 C7 -176.83(10)
C5 C6 C7 C8 179.57(15)
N22 C6 C7 C8 -0.24(17)
C5 C6 C7 C7A -1.2(2)
N22 C6 C7 C7A 178.97(15)
C6 C7 C8 C9 0.72(17)
C7A C7 C8 C9 -178.45(16)
C6 C7 C8 C8A 179.66(15)
C7A C7 C8 C8A 0.5(3)
C7 C8 C8A C8B -97.3(2)
C9 C8 C8A C8B 81.5(2)
C6 N22 C9 C10 -178.77(15)
Rh1 N22 C9 C10 -2.3(2)
C6 N22 C9 C8 0.82(16)
Rh1 N22 C9 C8 177.32(10)
C7 C8 C9 N22 -0.99(18)
C8A C8 C9 N22 -179.97(14)
C7 C8 C9 C10 178.61(15)
C8A C8 C9 C10 -0.4(2)
N22 C9 C10 C11 2.7(3)
C8 C9 C10 C11 -176.88(15)
C14 N23 C11 C10 178.17(14)
Rh1 N23 C11 C10 0.7(2)
C14 N23 C11 C12 -0.89(16)
Rh1 N23 C11 C12 -178.35(10)
C9 C10 C11 N23 -1.8(3)
C9 C10 C11 C12 177.12(15)
N23 C11 C12 C13 1.04(17)
C10 C11 C12 C13 -178.00(15)
N23 C11 C12 C12A 179.49(14)
C10 C11 C12 C12A 0.4(2)
C13 C12 C12A C12B 96.2(2)
C11 C12 C12A C12B -81.9(2)
C11 C12 C13 C14 -0.73(16)
C12A C12 C13 C14 -179.13(15)
C11 C12 C13 C13A 174.41(15)
C12A C12 C13 C13A -4.0(3)
C12 C13 C13A C13B -97.0(2)
C14 C13 C13A C13B 77.3(2)
C11 N23 C14 C15 -179.34(14)
Rh1 N23 C14 C15 -1.9(2)
C11 N23 C14 C13 0.43(16)
Rh1 N23 C14 C13 177.91(9)
C12 C13 C14 N23 0.22(17)
C13A C13 C14 N23 -175.19(14)
C12 C13 C14 C15 179.99(14)
C13A C13 C14 C15 4.6(2)
N23 C14 C15 C16 1.6(2)
C13 C14 C15 C16 -178.18(15)
C19 N24 C16 C15 177.55(14)
Rh1 N24 C16 C15 2.7(2)
C19 N24 C16 C17 -1.08(16)
Rh1 N24 C16 C17 -175.97(10)
C14 C15 C16 N24 -2.0(3)
C14 C15 C16 C17 176.47(15)
N24 C16 C17 C18 1.18(17)
C15 C16 C17 C18 -177.48(14)
N24 C16 C17 C17A -179.44(14)
C15 C16 C17 C17A 1.9(2)
C18 C17 C17A C17B 97.7(2)
C16 C17 C17A C17B -81.6(2)
C16 C17 C18 C19 -0.76(17)
C17A C17 C18 C19 179.89(15)
C16 C17 C18 C18A 179.57(16)
C17A C17 C18 C18A 0.2(3)
C16 N24 C19 C20 -179.67(14)
Rh1 N24 C19 C20 -4.8(2)
C16 N24 C19 C18 0.60(16)
Rh1 N24 C19 C18 175.46(10)
C17 C18 C19 C20 -179.60(15)
C18A C18 C19 C20 0.1(2)
C17 C18 C19 N24 0.13(17)
C18A C18 C19 N24 179.81(15)
N24 C19 C20 C1 0.4(2)
C18 C19 C20 C1 -179.95(15)
C21 C1 C20 C19 1.0(2)
C2 C1 C20 C19 175.35(15)
